data_2103418
loop_
_publ_author_name
'Herbstein, Frank H.'
'Hu, Shengzhi'
'Kapon, Moshe'

_publ_section_title
;
 Some errors from the crystallographic literature, some amplifications
 and a questionable result
;
_journal_issue 5
_journal_name_full 'Acta Crystallographica Section B'
_journal_page_first 884
_journal_page_last 892
_journal_paper_doi 10.1107/S0108768102010261
_journal_volume 58
_journal_year 2002
_chemical_formula_sum 'C48 H48 N4'
_chemical_formula_weight 680.934
_chemical_name_systematic
;
{2(11,11-dimethyl-3,4:8,9-dibenzobicyclo[4.4.1]undeca-3,8-diene)-
(tetracyanoethylene)}
;
_space_group_IT_number 2
_symmetry_space_group_name_Hall '-P 1'
_symmetry_space_group_name_H-M 'P -1'
_cell_angle_alpha 104.391
_cell_angle_beta 95.457
_cell_angle_gamma 93.973
_cell_formula_units_Z 1
_cell_length_a 9.409
_cell_length_b 13.743
_cell_length_c 7.519
_cell_volume 933.127
_diffrn_ambient_temperature 293
_cod_data_source_file bm0053.cif
_cod_data_source_block number_8
_cod_original_cell_volume 933.13
_cod_original_sg_symbol_H-M P-1bar
_cod_database_code 2103418

loop_
_symmetry_equiv_pos_as_xyz
'x, y, z'
'-x, -y, -z'

loop_
_atom_site_label
_atom_site_fract_x
_atom_site_fract_y
_atom_site_fract_z
C01,36 -0.2577 0.2979 -0.1006
C02,35 -0.3253 0.3029 -0.2711
C03,34 -0.4684 0.2768 -0.3258
C04,33 -0.5519 0.2425 -0.2092
C05,32 -0.4892 0.2375 -0.0378
C0631 -0.3444 0.2650 0.0205
C07,30 -0.2902 0.2623 0.2148
C08,29 -0.1528 0.2119 0.2517
C09,28 -0.1697 0.0982 0.1573
C10,27 -0.2063 0.0649 -0.0509
C11,26 -0.3264 -0.0002 -0.1234
C12,25 -0.3663 -0.0349 -0.3130
C13,24 -0.2808 -0.0042 -0.4299
C14,23 -0.1601 0.0596 -0.3601
C15,22 -0.1186 0.0963 -0.1710
C16,39 0.0155 0.1661 -0.1033
C17,38 0.0048 0.2703 0.0291
C18,37 -0.1003 0.3321 -0.0562
C19,40 -0.0119 0.2694 0.2310
C20,42 -0.0016 0.3789 0.3515
C21,41 0.1165 0.2233 0.3113
C43,44 -0.5314 0.4996 -0.0833
C45,48 -0.6792 0.4611 -0.1409
C46,47 -0.4502 0.5365 -0.2116
N01,04 -0.7937 0.4311 -0.1944
N02,03 -0.3949 0.5644 -0.3186
